data_4332911
loop_
_publ_author_name
'Klein, David P.'
'Young, Victor G.'
'Tolman, William B.'
'Que, Lawrence'

_publ_section_title
;
 Mononitrosyl Iron Complexes Supported by Sterically Hindered Carboxylate
 Ligands
;
_journal_issue 20
_journal_name_full 'Inorganic Chemistry'
_journal_page_first 8006
_journal_page_last 8008
_journal_paper_doi 10.1021/ic0610740
_journal_volume 45
_journal_year 2006
_chemical_formula_moiety 'C100 H104 Fe4 N4 O16, 4(C4 H8 Cl8)'
_chemical_formula_sum 'C104 H112 Cl8 Fe4 N4 O16'
_chemical_formula_weight 2180.98
_chemical_name_common 05279yyy
_chemical_name_systematic
; 
 ? 
;
_space_group_IT_number 15
_symmetry_cell_setting monoclinic
_symmetry_space_group_name_Hall '-C 2yc'
_symmetry_space_group_name_H-M 'C 1 2/c 1'
_atom_sites_solution_hydrogens geom
_atom_sites_solution_primary direct
_atom_sites_solution_secondary difmap
_audit_creation_method SHELXL-97
_cell_angle_alpha 90.00
_cell_angle_beta 113.068(3)
_cell_angle_gamma 90.00
_cell_formula_units_Z 4
_cell_length_a 28.627(6)
_cell_length_b 13.815(3)
_cell_length_c 28.691(6)
_cell_measurement_reflns_used 2507
_cell_measurement_temperature 173(2)
_cell_measurement_theta_max 24.97
_cell_measurement_theta_min 2.508
_cell_volume 10439(4)
_computing_cell_refinement 'Bruker SMART'
_computing_data_collection 'Bruker SMART'
_computing_data_reduction 'Bruker SAINT'
_computing_molecular_graphics 'Bruker SHELXTL'
_computing_publication_material 'Bruker SHELXTL'
_computing_structure_refinement 'Bruker SHELXTL'
_computing_structure_solution 'Bruker SHELXTL'
_diffrn_ambient_temperature 173(2)
_diffrn_measured_fraction_theta_full 0.994
_diffrn_measured_fraction_theta_max 0.994
_diffrn_measurement_device_type 'CCD area detector'
_diffrn_measurement_method 'phi and omega scans'
_diffrn_radiation_monochromator graphite
_diffrn_radiation_source 'sealed tube'
_diffrn_radiation_type MoK\a
_diffrn_radiation_wavelength 0.71073
_diffrn_reflns_av_R_equivalents 0.1000
_diffrn_reflns_av_sigmaI/netI 0.1606
_diffrn_reflns_limit_h_max 31
_diffrn_reflns_limit_h_min -34
_diffrn_reflns_limit_k_max 16
_diffrn_reflns_limit_k_min 0
_diffrn_reflns_limit_l_max 34
_diffrn_reflns_limit_l_min 0
_diffrn_reflns_number 56589
_diffrn_reflns_theta_full 25.11
_diffrn_reflns_theta_max 25.11
_diffrn_reflns_theta_min 1.54
_exptl_absorpt_coefficient_mu 0.814
_exptl_absorpt_correction_T_max 0.960
_exptl_absorpt_correction_T_min 0.907
_exptl_absorpt_correction_type multi-scan
_exptl_absorpt_process_details 'SADABS (Sheldrick, 2003)'
_exptl_crystal_colour Red
_exptl_crystal_density_diffrn 1.388
_exptl_crystal_density_method 'not measured'
_exptl_crystal_description Block
_exptl_crystal_F_000 4528
_exptl_crystal_size_max 0.25
_exptl_crystal_size_mid 0.10
_exptl_crystal_size_min 0.05
_refine_diff_density_max 1.030
_refine_diff_density_min -0.800
_refine_diff_density_rms 0.108
_refine_ls_extinction_method none
_refine_ls_goodness_of_fit_ref 0.981
_refine_ls_hydrogen_treatment riding
_refine_ls_matrix_type full
_refine_ls_number_parameters 614
_refine_ls_number_reflns 9387
_refine_ls_number_restraints 13
_refine_ls_restrained_S_all 0.982
_refine_ls_R_factor_all 0.1509
_refine_ls_R_factor_gt 0.0710
_refine_ls_shift/su_max 0.001
_refine_ls_shift/su_mean 0.000
_refine_ls_structure_factor_coef Fsqd
_refine_ls_weighting_details 'calc w=1/[\s^2^(Fo^2^)+(0.0640P)^2^+0.0000P] where P=(Fo^2^+2Fc^2^)/3'
_refine_ls_weighting_scheme calc
_refine_ls_wR_factor_gt 0.1440
_refine_ls_wR_factor_ref 0.1640
_reflns_number_gt 4556
_reflns_number_total 9387
_reflns_threshold_expression >2sigma(I)
_cod_data_source_file ic0610740sup1.cif
_cod_data_source_block Complex4
_cod_depositor_comments
;
The following automatic conversions were performed:

'_symmetry_cell_setting' value 'Monoclinic' changed to 'monoclinic'
according to /home/saulius/struct/CIF-dictionaries/cif_core.dic
dictionary named 'cif_core.dic' version 2.4.2 from
2011-04-26.

'_exptl_absorpt_correction_type' value 'Multi-scan'
changed to 'multi-scan' according to
/home/saulius/struct/CIF-dictionaries/cif_core.dic dictionary named
'cif_core.dic' version 2.4.2 from 2011-04-26.

Automatic conversion script
Id: cif_fix_values 1891 2012-01-12 08:04:46Z andrius 
;
_cod_original_sg_symbol_H-M 'C 2/c'
_cod_database_code 4332911

loop_
_symmetry_equiv_pos_as_xyz
'x, y, z'
'-x, y, -z+1/2'
'x+1/2, y+1/2, z'
'-x+1/2, y+1/2, -z+1/2'
'-x, -y, -z'
'x, -y, z-1/2'
'-x+1/2, -y+1/2, -z'
'x+1/2, -y+1/2, z-1/2'

loop_
_atom_site_label
_atom_site_type_symbol
_atom_site_fract_x
_atom_site_fract_y
_atom_site_fract_z
_atom_site_U_iso_or_equiv
_atom_site_adp_type
_atom_site_occupancy
_atom_site_symmetry_multiplicity
_atom_site_calc_flag
_atom_site_refinement_flags
Fe1 Fe 0.93918(3) 0.58042(6) 0.24246(3) 0.0225(2) Uani 1 1 d .
Fe2 Fe 0.98213(3) 0.42410(6) 0.18735(3) 0.0214(2) Uani 1 1 d .
O1 O 0.95409(14) 0.4286(3) 0.24455(13) 0.0219(10) Uani 1 1 d .
H1A H 0.9254 0.3839 0.2411 0.026 Uiso 1 1 calc R
O2 O 0.98611(14) 0.5755(3) 0.20239(13) 0.0210(10) Uani 1 1 d .
H2A H 0.9776 0.6201 0.1727 0.025 Uiso 1 1 calc R
N1 N 0.9263(2) 0.7053(4) 0.24472(19) 0.0317(14) Uani 1 1 d .
O3 O 0.9170(3) 0.7730(5) 0.2616(2) 0.103(3) Uani 1 1 d .
N2 N 0.9735(2) 0.2989(4) 0.1723(2) 0.0293(14) Uani 1 1 d .
O4 O 0.9518(2) 0.2316(5) 0.1542(3) 0.105(3) Uani 1 1 d .
O5 O 0.91224(15) 0.5499(3) 0.29643(15) 0.0253(10) Uani 1 1 d .
O6 O 0.97198(16) 0.4539(3) 0.35199(15) 0.0243(10) Uani 1 1 d .
C1 C 0.9285(3) 0.4946(4) 0.3343(2) 0.0236(15) Uani 1 1 d .
C2 C 0.8931(2) 0.4720(4) 0.3602(2) 0.0244(15) Uani 1 1 d .
C3 C 0.8740(2) 0.3769(5) 0.3552(2) 0.0279(16) Uani 1 1 d .
C4 C 0.8410(3) 0.3528(5) 0.3778(3) 0.043(2) Uani 1 1 d .
H4A H 0.8283 0.2886 0.3745 0.051 Uiso 1 1 calc R
C5 C 0.8260(3) 0.4195(6) 0.4050(3) 0.046(2) Uani 1 1 d .
H5A H 0.8035 0.4016 0.4207 0.056 Uiso 1 1 calc R
C6 C 0.8444(3) 0.5130(5) 0.4089(3) 0.041(2) Uani 1 1 d .
H6A H 0.8344 0.5590 0.4278 0.049 Uiso 1 1 calc R
C7 C 0.8770(2) 0.5422(5) 0.3862(2) 0.0300(16) Uani 1 1 d .
C8 C 0.8874(2) 0.3025(5) 0.3237(2) 0.0295(16) Uani 1 1 d .
C9 C 0.8618(2) 0.3042(5) 0.2710(3) 0.0328(17) Uani 1 1 d .
C10 C 0.8746(3) 0.2342(5) 0.2419(3) 0.0352(18) Uani 1 1 d .
H10A H 0.8587 0.2358 0.2060 0.042 Uiso 1 1 calc R
C11 C 0.9106(3) 0.1630(5) 0.2658(3) 0.0354(18) Uani 1 1 d .
C12 C 0.9344(3) 0.1640(5) 0.3177(3) 0.0336(17) Uani 1 1 d .
H12A H 0.9592 0.1156 0.3336 0.040 Uiso 1 1 calc R
C13 C 0.9244(3) 0.2316(5) 0.3480(3) 0.0324(17) Uani 1 1 d .
C14 C 0.8198(3) 0.3767(5) 0.2442(2) 0.043(2) Uani 1 1 d .
H14A H 0.8276 0.4381 0.2628 0.065 Uiso 1 1 d R
H14B H 0.7875 0.3515 0.2433 0.065 Uiso 1 1 d R
H14C H 0.8173 0.3875 0.2095 0.065 Uiso 1 1 d R
C15 C 0.9226(3) 0.0873(5) 0.2340(3) 0.064(3) Uani 1 1 d .
H15A H 0.9595 0.0792 0.2464 0.097 Uiso 1 1 d R
H15B H 0.9094 0.1075 0.1984 0.097 Uiso 1 1 d R
H15C H 0.9069 0.0258 0.2369 0.097 Uiso 1 1 d R
C16 C 0.9541(3) 0.2317(5) 0.4036(3) 0.047(2) Uani 1 1 d .
H16A H 0.9706 0.1687 0.4145 0.070 Uiso 1 1 d R
H16B H 0.9310 0.2443 0.4206 0.070 Uiso 1 1 d R
H16C H 0.9800 0.2826 0.4125 0.070 Uiso 1 1 d R
C17 C 0.8955(3) 0.6463(5) 0.3937(2) 0.0293(17) Uani 1 1 d .
C18 C 0.8708(3) 0.7144(5) 0.3555(3) 0.0375(18) Uani 1 1 d .
C19 C 0.8874(3) 0.8113(5) 0.3648(3) 0.043(2) Uani 1 1 d .
H19A H 0.8714 0.8591 0.3397 0.051 Uiso 1 1 calc R
C20 C 0.9265(3) 0.8386(5) 0.4099(3) 0.044(2) Uani 1 1 d .
C21 C 0.9486(3) 0.7692(5) 0.4464(3) 0.0420(19) Uani 1 1 d .
H21A H 0.9743 0.7879 0.4779 0.050 Uiso 1 1 calc R
C22 C 0.9341(3) 0.6732(5) 0.4385(3) 0.0324(17) Uani 1 1 d .
C23 C 0.8272(3) 0.6897(6) 0.3073(2) 0.048(2) Uani 1 1 d .
H23A H 0.8372 0.6376 0.2899 0.072 Uiso 1 1 d R
H23B H 0.8174 0.7470 0.2855 0.072 Uiso 1 1 d R
H23C H 0.7983 0.6684 0.3150 0.072 Uiso 1 1 d R
C24 C 0.9432(4) 0.9441(5) 0.4191(3) 0.072(3) Uani 1 1 d .
H24A H 0.9803 0.9469 0.4333 0.108 Uiso 1 1 d R
H24B H 0.9305 0.9730 0.4431 0.108 Uiso 1 1 d R
H24C H 0.9296 0.9799 0.3871 0.108 Uiso 1 1 d R
C25 C 0.9591(3) 0.6008(5) 0.4801(3) 0.046(2) Uani 1 1 d .
H25A H 0.9679 0.5429 0.4656 0.068 Uiso 1 1 d R
H25B H 0.9361 0.5830 0.4966 0.068 Uiso 1 1 d R
H25C H 0.9900 0.6295 0.5052 0.068 Uiso 1 1 d R
O7 O 0.87701(15) 0.5501(3) 0.17574(15) 0.0236(10) Uani 1 1 d .
O8 O 0.91233(16) 0.4546(3) 0.13450(15) 0.0273(11) Uani 1 1 d .
C26 C 0.8771(2) 0.5090(4) 0.1361(2) 0.0234(15) Uani 1 1 d .
C27 C 0.8338(2) 0.5301(5) 0.0862(2) 0.0259(16) Uani 1 1 d .
C28 C 0.8316(2) 0.6239(5) 0.0662(2) 0.0246(15) Uani 1 1 d .
C29 C 0.7932(2) 0.6459(5) 0.0205(2) 0.0301(17) Uani 1 1 d .
H29A H 0.7916 0.7091 0.0069 0.036 Uiso 1 1 calc R
C30 C 0.7574(3) 0.5794(5) -0.0060(2) 0.0358(17) Uani 1 1 d .
H30A H 0.7308 0.5969 -0.0370 0.043 Uiso 1 1 calc R
C31 C 0.7603(3) 0.4863(5) 0.0127(2) 0.0342(18) Uani 1 1 d .
H31A H 0.7355 0.4399 -0.0060 0.041 Uiso 1 1 calc R
C32 C 0.7989(2) 0.4592(5) 0.0585(2) 0.0247(15) Uani 1 1 d .
C33 C 0.8714(2) 0.6977(4) 0.0937(2) 0.0249(16) Uani 1 1 d .
C34 C 0.8609(3) 0.7699(5) 0.1233(2) 0.0294(16) Uani 1 1 d .
C35 C 0.8981(3) 0.8394(5) 0.1473(3) 0.0364(18) Uani 1 1 d .
H35A H 0.8911 0.8891 0.1665 0.044 Uiso 1 1 calc R
C36 C 0.9455(3) 0.8373(5) 0.1436(2) 0.0361(18) Uani 1 1 d .
C37 C 0.9546(3) 0.7652(5) 0.1146(2) 0.0362(18) Uani 1 1 d .
H37A H 0.9867 0.7625 0.1123 0.043 Uiso 1 1 calc R
C38 C 0.9180(2) 0.6965(5) 0.0889(2) 0.0299(17) Uani 1 1 d .
C39 C 0.8127(3) 0.7683(5) 0.1323(3) 0.0396(19) Uani 1 1 d .
H39A H 0.7835 0.7692 0.0997 0.059 Uiso 1 1 d R
H39B H 0.8116 0.8252 0.1522 0.059 Uiso 1 1 d R
H39C H 0.8117 0.7094 0.1509 0.059 Uiso 1 1 d R
C40 C 0.9852(3) 0.9137(6) 0.1701(3) 0.066(3) Uani 1 1 d .
H40A H 1.0151 0.9050 0.1620 0.099 Uiso 1 1 d R
H40B H 0.9951 0.9081 0.2068 0.099 Uiso 1 1 d R
H40C H 0.9705 0.9779 0.1588 0.099 Uiso 1 1 d R
C41 C 0.9296(3) 0.6224(5) 0.0554(3) 0.0416(19) Uani 1 1 d .
H41A H 0.9569 0.6463 0.0460 0.062 Uiso 1 1 d R
H41B H 0.8990 0.6112 0.0248 0.062 Uiso 1 1 d R
H41C H 0.9401 0.5616 0.0742 0.062 Uiso 1 1 d R
C42 C 0.7994(2) 0.3571(5) 0.0763(2) 0.0285(16) Uani 1 1 d .
C43 C 0.7670(2) 0.3299(5) 0.0996(2) 0.0302(16) Uani 1 1 d .
C44 C 0.7663(3) 0.2339(5) 0.1144(2) 0.0371(18) Uani 1 1 d .
H44A H 0.7436 0.2151 0.1297 0.045 Uiso 1 1 calc R
C45 C 0.7985(3) 0.1649(5) 0.1070(3) 0.0352(18) Uani 1 1 d .
C46 C 0.8295(3) 0.1934(5) 0.0831(2) 0.0358(18) Uani 1 1 d .
H46A H 0.8513 0.1467 0.0778 0.043 Uiso 1 1 calc R
C47 C 0.8303(2) 0.2882(5) 0.0664(2) 0.0288(16) Uani 1 1 d .
C48 C 0.7308(3) 0.4022(5) 0.1081(3) 0.046(2) Uani 1 1 d .
H48A H 0.7494 0.4609 0.1241 0.069 Uiso 1 1 d R
H48B H 0.7155 0.3733 0.1299 0.069 Uiso 1 1 d R
H48C H 0.7041 0.4188 0.0753 0.069 Uiso 1 1 d R
C49 C 0.7986(3) 0.0612(5) 0.1246(3) 0.047(2) Uani 1 1 d .
H49A H 0.8235 0.0229 0.1168 0.071 Uiso 1 1 d R
H49B H 0.7649 0.0324 0.1079 0.071 Uiso 1 1 d R
H49C H 0.8080 0.0619 0.1613 0.071 Uiso 1 1 d R
C50 C 0.8619(3) 0.3123(5) 0.0370(3) 0.044(2) Uani 1 1 d .
H50A H 0.8410 0.3466 0.0059 0.066 Uiso 1 1 d R
H50B H 0.8748 0.2522 0.0282 0.066 Uiso 1 1 d R
H50C H 0.8906 0.3533 0.0574 0.066 Uiso 1 1 d R
Cl1 Cl 0.80003(11) 0.9903(2) 0.25695(10) 0.0960(9) Uani 1 1 d DU
C51 C 0.8103(3) 1.0703(6) 0.3039(3) 0.117(4) Uani 1 1 d DU
H51A H 0.8312 1.0374 0.3360 0.141 Uiso 1 1 calc R
H51B H 0.8314 1.1230 0.2990 0.141 Uiso 1 1 calc R
Cl2 Cl 0.76172(10) 1.1225(2) 0.31280(10) 0.0972(9) Uani 1 1 d DU
Cl3 Cl 0.90370(13) 1.0215(2) 0.02728(11) 0.1146(11) Uani 1 1 d DU
C52 C 0.8803(5) 0.9092(5) 0.0162(2) 0.137(5) Uani 1 1 d DU
H52A H 0.9088 0.8645 0.0340 0.165 Uiso 1 1 calc R
H52B H 0.8560 0.9030 0.0328 0.165 Uiso 1 1 calc R
Cl4 Cl 0.85116(15) 0.8676(2) -0.04277(12) 0.1353(14) Uani 1 1 d DU

loop_
_atom_site_aniso_label
_atom_site_aniso_U_11
_atom_site_aniso_U_22
_atom_site_aniso_U_33
_atom_site_aniso_U_23
_atom_site_aniso_U_13
_atom_site_aniso_U_12
Fe1 0.0305(6) 0.0135(5) 0.0276(5) 0.0014(4) 0.0157(4) 0.0034(5)
Fe2 0.0253(5) 0.0144(5) 0.0282(5) -0.0022(4) 0.0144(4) -0.0002(5)
O1 0.027(3) 0.011(2) 0.032(2) -0.001(2) 0.018(2) -0.001(2)
O2 0.034(3) 0.009(2) 0.025(2) 0.0045(19) 0.016(2) 0.006(2)
N1 0.052(4) 0.016(3) 0.033(3) -0.002(3) 0.022(3) 0.005(3)
O3 0.195(8) 0.048(4) 0.098(5) -0.004(4) 0.092(5) 0.017(5)
N2 0.033(4) 0.008(3) 0.048(4) -0.010(3) 0.018(3) 0.000(3)
O4 0.064(5) 0.046(4) 0.188(8) -0.026(5) 0.030(5) -0.004(4)
O5 0.029(3) 0.022(3) 0.030(2) 0.005(2) 0.017(2) 0.009(2)
O6 0.023(3) 0.022(3) 0.031(2) 0.006(2) 0.014(2) -0.001(2)
C1 0.030(4) 0.014(4) 0.028(4) -0.008(3) 0.013(3) -0.011(3)
C2 0.028(4) 0.016(4) 0.031(4) 0.004(3) 0.014(3) 0.004(3)
C3 0.036(4) 0.022(4) 0.031(4) 0.000(3) 0.020(3) 0.003(3)
C4 0.056(5) 0.026(4) 0.061(5) 0.003(4) 0.039(4) -0.004(4)
C5 0.055(5) 0.041(5) 0.066(5) -0.001(4) 0.049(4) -0.011(4)
C6 0.051(5) 0.038(5) 0.051(5) -0.010(4) 0.038(4) 0.003(4)
C7 0.035(4) 0.026(4) 0.035(4) -0.001(3) 0.020(3) 0.006(3)
C8 0.030(4) 0.018(4) 0.045(4) -0.003(3) 0.019(4) -0.008(3)
C9 0.026(4) 0.031(4) 0.039(4) 0.002(4) 0.009(3) 0.003(3)
C10 0.033(4) 0.036(5) 0.034(4) -0.011(4) 0.010(3) 0.002(4)
C11 0.032(4) 0.027(4) 0.050(5) -0.011(4) 0.019(4) -0.003(4)
C12 0.032(4) 0.020(4) 0.046(4) -0.001(4) 0.012(4) 0.005(3)
C13 0.037(5) 0.024(4) 0.042(4) 0.003(4) 0.022(4) -0.005(3)
C14 0.039(5) 0.043(5) 0.040(4) -0.010(4) 0.006(4) 0.008(4)
C15 0.059(6) 0.043(5) 0.077(6) -0.029(5) 0.012(5) 0.015(5)
C16 0.059(6) 0.033(5) 0.050(5) 0.010(4) 0.023(4) 0.006(4)
C17 0.038(4) 0.020(4) 0.040(4) -0.006(3) 0.027(4) 0.000(3)
C18 0.051(5) 0.031(5) 0.037(4) 0.007(4) 0.024(4) 0.016(4)
C19 0.061(6) 0.021(4) 0.056(5) 0.005(4) 0.034(5) 0.014(4)
C20 0.065(6) 0.015(4) 0.073(6) -0.003(4) 0.049(5) 0.001(4)
C21 0.055(5) 0.034(5) 0.046(5) -0.013(4) 0.030(4) -0.005(4)
C22 0.036(5) 0.034(4) 0.038(4) 0.000(4) 0.026(4) 0.004(4)
C23 0.052(6) 0.053(6) 0.039(5) 0.003(4) 0.017(4) 0.021(4)
C24 0.133(9) 0.015(4) 0.100(7) -0.014(5) 0.081(7) -0.018(5)
C25 0.048(5) 0.036(5) 0.052(5) 0.005(4) 0.019(4) 0.005(4)
O7 0.029(3) 0.017(3) 0.033(2) -0.001(2) 0.022(2) 0.0036(19)
O8 0.028(3) 0.018(3) 0.039(3) -0.005(2) 0.016(2) -0.002(2)
C26 0.026(4) 0.012(4) 0.035(4) 0.004(3) 0.015(3) -0.005(3)
C27 0.026(4) 0.030(4) 0.025(4) 0.001(3) 0.014(3) 0.005(3)
C28 0.024(4) 0.023(4) 0.031(4) 0.001(3) 0.016(3) -0.001(3)
C29 0.039(5) 0.022(4) 0.030(4) 0.011(3) 0.014(4) 0.005(3)
C30 0.034(4) 0.038(5) 0.030(4) 0.008(4) 0.007(3) 0.007(4)
C31 0.033(5) 0.027(5) 0.039(4) -0.002(4) 0.010(4) -0.006(3)
C32 0.025(4) 0.026(4) 0.024(3) -0.004(3) 0.011(3) 0.000(3)
C33 0.032(4) 0.017(4) 0.027(4) 0.004(3) 0.013(3) -0.003(3)
C34 0.044(5) 0.017(4) 0.028(4) 0.009(3) 0.016(3) 0.005(3)
C35 0.055(5) 0.015(4) 0.045(4) 0.004(3) 0.026(4) 0.008(4)
C36 0.053(5) 0.028(4) 0.033(4) -0.005(3) 0.023(4) -0.017(4)
C37 0.039(5) 0.041(5) 0.036(4) 0.004(4) 0.023(4) -0.001(4)
C38 0.029(4) 0.027(4) 0.034(4) 0.000(3) 0.013(3) -0.004(3)
C39 0.047(5) 0.029(4) 0.058(5) 0.003(4) 0.036(4) 0.013(4)
C40 0.075(6) 0.051(6) 0.083(6) -0.023(5) 0.042(5) -0.035(5)
C41 0.043(5) 0.036(5) 0.054(5) -0.005(4) 0.028(4) -0.002(4)
C42 0.029(4) 0.021(4) 0.033(4) 0.000(3) 0.009(3) -0.002(3)
C43 0.032(4) 0.026(4) 0.035(4) -0.003(3) 0.016(4) -0.001(3)
C44 0.035(5) 0.040(5) 0.037(4) 0.002(4) 0.015(4) -0.006(4)
C45 0.038(5) 0.021(4) 0.037(4) 0.001(3) 0.005(4) -0.008(3)
C46 0.040(5) 0.026(4) 0.040(4) -0.005(4) 0.014(4) 0.002(4)
C47 0.032(4) 0.023(4) 0.033(4) -0.007(3) 0.014(3) -0.008(3)
C48 0.046(5) 0.039(5) 0.064(5) -0.002(4) 0.033(4) -0.003(4)
C49 0.057(5) 0.016(4) 0.061(5) 0.006(4) 0.015(4) -0.002(4)
C50 0.059(6) 0.030(5) 0.056(5) -0.006(4) 0.037(4) 0.001(4)
Cl1 0.109(2) 0.084(2) 0.105(2) 0.0013(17) 0.0527(18) -0.0272(17)
C51 0.061(7) 0.053(7) 0.240(13) -0.047(8) 0.060(8) -0.019(5)
Cl2 0.088(2) 0.098(2) 0.102(2) 0.0049(17) 0.0327(17) -0.0008(17)
Cl3 0.186(3) 0.065(2) 0.123(2) -0.0207(17) 0.094(2) 0.000(2)
C52 0.175(12) 0.107(9) 0.099(7) 0.055(6) 0.021(8) -0.051(9)
Cl4 0.247(4) 0.073(2) 0.136(3) -0.028(2) 0.129(3) -0.033(2)

loop_
_atom_type_symbol
_atom_type_description
_atom_type_scat_dispersion_real
_atom_type_scat_dispersion_imag
_atom_type_scat_source
C C 0.0033 0.0016 'International Tables Vol C Tables 4.2.6.8 and 6.1.1.4'
H H 0.0000 0.0000 'International Tables Vol C Tables 4.2.6.8 and 6.1.1.4'
N N 0.0061 0.0033 'International Tables Vol C Tables 4.2.6.8 and 6.1.1.4'
O O 0.0106 0.0060 'International Tables Vol C Tables 4.2.6.8 and 6.1.1.4'
Cl Cl 0.1484 0.1585 'International Tables Vol C Tables 4.2.6.8 and 6.1.1.4'
Fe Fe 0.3463 0.8444 'International Tables Vol C Tables 4.2.6.8 and 6.1.1.4'

loop_
_geom_angle_atom_site_label_1
_geom_angle_atom_site_label_2
_geom_angle_atom_site_label_3
_geom_angle
_geom_angle_site_symmetry_1
_geom_angle_site_symmetry_3
N1 Fe1 O5 91.6(2) . .
N1 Fe1 O7 96.5(2) . .
O5 Fe1 O7 102.51(16) . .
N1 Fe1 O2 103.9(2) . .
O5 Fe1 O2 159.34(16) . .
O7 Fe1 O2 89.42(15) . .
N1 Fe1 O2 99.7(2) . 2_755
O5 Fe1 O2 89.87(15) . 2_755
O7 Fe1 O2 159.26(15) . 2_755
O2 Fe1 O2 74.27(16) . 2_755
N1 Fe1 O1 176.05(19) . .
O5 Fe1 O1 84.62(15) . .
O7 Fe1 O1 85.30(15) . .
O2 Fe1 O1 79.55(14) . .
O2 Fe1 O1 79.31(15) 2_755 .
N2 Fe2 O8 91.1(2) . .
N2 Fe2 O6 96.8(2) . 2_755
O8 Fe2 O6 101.55(16) . 2_755
N2 Fe2 O1 99.2(2) . .
O8 Fe2 O1 90.68(15) . .
O6 Fe2 O1 159.66(16) 2_755 .
N2 Fe2 O1 104.1(2) . 2_755
O8 Fe2 O1 159.99(16) . 2_755
O6 Fe2 O1 89.73(15) 2_755 2_755
O1 Fe2 O1 74.25(16) . 2_755
N2 Fe2 O2 175.5(2) . .
O8 Fe2 O2 84.61(15) . .
O6 Fe2 O2 85.46(15) 2_755 .
O1 Fe2 O2 79.52(14) . .
O1 Fe2 O2 79.82(14) 2_755 .
Fe2 O1 Fe2 105.64(16) . 2_755
Fe2 O1 Fe1 98.12(15) . .
Fe2 O1 Fe1 98.48(16) 2_755 .
Fe2 O1 H1A 117.1 . .
Fe2 O1 H1A 117.1 2_755 .
Fe1 O1 H1A 117.1 . .
Fe1 O2 Fe1 105.61(16) . 2_755
Fe1 O2 Fe2 98.56(16) . .
Fe1 O2 Fe2 98.15(15) 2_755 .
Fe1 O2 H2A 117.1 . .
Fe1 O2 H2A 117.1 2_755 .
Fe2 O2 H2A 117.1 . .
O3 N1 Fe1 155.3(5) . .
O4 N2 Fe2 156.1(6) . .
C1 O5 Fe1 131.5(4) . .
C1 O6 Fe2 126.6(4) . 2_755
O5 C1 O6 125.8(6) . .
O5 C1 C2 117.3(6) . .
O6 C1 C2 116.9(5) . .
C7 C2 C3 120.3(6) . .
C7 C2 C1 122.8(6) . .
C3 C2 C1 116.8(5) . .
C4 C3 C2 119.0(6) . .
C4 C3 C8 119.8(6) . .
C2 C3 C8 121.1(5) . .
C5 C4 C3 121.8(7) . .
C5 C4 H4A 119.1 . .
C3 C4 H4A 119.1 . .
C4 C5 C6 118.4(6) . .
C4 C5 H5A 120.8 . .
C6 C5 H5A 120.8 . .
C5 C6 C7 122.6(6) . .
C5 C6 H6A 118.7 . .
C7 C6 H6A 118.7 . .
C6 C7 C2 117.8(6) . .
C6 C7 C17 118.0(6) . .
C2 C7 C17 124.1(6) . .
C9 C8 C13 121.3(6) . .
C9 C8 C3 119.1(6) . .
C13 C8 C3 119.6(6) . .
C8 C9 C10 118.6(6) . .
C8 C9 C14 122.2(6) . .
C10 C9 C14 119.1(6) . .
C11 C10 C9 120.2(6) . .
C11 C10 H10A 119.9 . .
C9 C10 H10A 119.9 . .
C12 C11 C10 119.0(6) . .
C12 C11 C15 121.8(7) . .
C10 C11 C15 119.2(6) . .
C11 C12 C13 123.4(7) . .
C11 C12 H12A 118.3 . .
C13 C12 H12A 118.3 . .
C12 C13 C8 117.5(6) . .
C12 C13 C16 120.2(6) . .
C8 C13 C16 122.2(6) . .
C9 C14 H14A 109.1 . .
C9 C14 H14B 109.3 . .
H14A C14 H14B 109.5 . .
C9 C14 H14C 110.0 . .
H14A C14 H14C 109.5 . .
H14B C14 H14C 109.5 . .
C11 C15 H15A 109.1 . .
C11 C15 H15B 110.3 . .
H15A C15 H15B 109.5 . .
C11 C15 H15C 109.0 . .
H15A C15 H15C 109.5 . .
H15B C15 H15C 109.5 . .
C13 C16 H16A 110.1 . .
C13 C16 H16B 108.7 . .
H16A C16 H16B 109.5 . .
C13 C16 H16C 109.6 . .
H16A C16 H16C 109.5 . .
H16B C16 H16C 109.5 . .
C22 C17 C18 121.4(6) . .
C22 C17 C7 119.7(6) . .
C18 C17 C7 118.8(6) . .
C19 C18 C17 117.2(7) . .
C19 C18 C23 119.3(7) . .
C17 C18 C23 123.4(7) . .
C20 C19 C18 121.5(7) . .
C20 C19 H19A 119.3 . .
C18 C19 H19A 119.3 . .
C21 C20 C19 118.8(7) . .
C21 C20 C24 120.9(8) . .
C19 C20 C24 120.3(7) . .
C20 C21 C22 121.6(7) . .
C20 C21 H21A 119.2 . .
C22 C21 H21A 119.2 . .
C17 C22 C21 119.5(7) . .
C17 C22 C25 121.2(6) . .
C21 C22 C25 119.2(7) . .
C18 C23 H23A 109.5 . .
C18 C23 H23B 109.4 . .
H23A C23 H23B 109.5 . .
C18 C23 H23C 109.5 . .
H23A C23 H23C 109.5 . .
H23B C23 H23C 109.5 . .
C20 C24 H24A 109.0 . .
C20 C24 H24B 109.7 . .
H24A C24 H24B 109.5 . .
C20 C24 H24C 109.8 . .
H24A C24 H24C 109.5 . .
H24B C24 H24C 109.5 . .
C22 C25 H25A 109.0 . .
C22 C25 H25B 110.5 . .
H25A C25 H25B 109.5 . .
C22 C25 H25C 108.9 . .
H25A C25 H25C 109.5 . .
H25B C25 H25C 109.5 . .
C26 O7 Fe1 127.7(4) . .
C26 O8 Fe2 131.2(4) . .
O7 C26 O8 125.2(6) . .
O7 C26 C27 118.3(6) . .
O8 C26 C27 116.5(6) . .
C32 C27 C28 120.2(6) . .
C32 C27 C26 122.7(6) . .
C28 C27 C26 117.0(6) . .
C29 C28 C27 118.9(6) . .
C29 C28 C33 120.7(6) . .
C27 C28 C33 120.4(6) . .
C30 C29 C28 121.8(6) . .
C30 C29 H29A 119.1 . .
C28 C29 H29A 119.1 . .
C29 C30 C31 119.6(6) . .
C29 C30 H30A 120.2 . .
C31 C30 H30A 120.2 . .
C30 C31 C32 121.3(6) . .
C30 C31 H31A 119.4 . .
C32 C31 H31A 119.4 . .
C31 C32 C27 118.1(6) . .
C31 C32 C42 118.1(6) . .
C27 C32 C42 123.8(6) . .
C38 C33 C34 120.3(6) . .
C38 C33 C28 119.9(6) . .
C34 C33 C28 119.8(6) . .
C35 C34 C33 118.6(6) . .
C35 C34 C39 120.0(6) . .
C33 C34 C39 121.2(6) . .
C34 C35 C36 121.5(6) . .
C34 C35 H35A 119.3 . .
C36 C35 H35A 119.3 . .
C37 C36 C35 118.3(6) . .
C37 C36 C40 121.4(7) . .
C35 C36 C40 120.3(6) . .
C36 C37 C38 122.0(6) . .
C36 C37 H37A 119.0 . .
C38 C37 H37A 119.0 . .
C37 C38 C33 119.3(6) . .
C37 C38 C41 119.2(6) . .
C33 C38 C41 121.5(6) . .
C34 C39 H39A 109.6 . .
C34 C39 H39B 109.4 . .
H39A C39 H39B 109.5 . .
C34 C39 H39C 109.5 . .
H39A C39 H39C 109.5 . .
H39B C39 H39C 109.5 . .
C36 C40 H40A 110.4 . .
C36 C40 H40B 109.2 . .
H40A C40 H40B 109.5 . .
C36 C40 H40C 108.8 . .
H40A C40 H40C 109.5 . .
H40B C40 H40C 109.5 . .
C38 C41 H41A 110.0 . .
C38 C41 H41B 109.4 . .
H41A C41 H41B 109.5 . .
C38 C41 H41C 109.0 . .
H41A C41 H41C 109.5 . .
H41B C41 H41C 109.5 . .
C43 C42 C47 120.5(6) . .
C43 C42 C32 119.9(6) . .
C47 C42 C32 119.5(6) . .
C44 C43 C42 119.6(6) . .
C44 C43 C48 118.9(6) . .
C42 C43 C48 121.5(6) . .
C43 C44 C45 120.8(6) . .
C43 C44 H44A 119.6 . .
C45 C44 H44A 119.6 . .
C46 C45 C44 118.3(6) . .
C46 C45 C49 121.2(7) . .
C44 C45 C49 120.5(6) . .
C45 C46 C47 122.7(6) . .
C45 C46 H46A 118.7 . .
C47 C46 H46A 118.7 . .
C46 C47 C42 118.0(6) . .
C46 C47 C50 119.8(6) . .
C42 C47 C50 122.2(6) . .
C43 C48 H48A 109.9 . .
C43 C48 H48B 109.7 . .
H48A C48 H48B 109.5 . .
C43 C48 H48C 108.9 . .
H48A C48 H48C 109.5 . .
H48B C48 H48C 109.5 . .
C45 C49 H49A 109.9 . .
C45 C49 H49B 110.2 . .
H49A C49 H49B 109.5 . .
C45 C49 H49C 108.2 . .
H49A C49 H49C 109.5 . .
H49B C49 H49C 109.5 . .
C47 C50 H50A 109.2 . .
C47 C50 H50B 109.2 . .
H50A C50 H50B 109.5 . .
C47 C50 H50C 110.0 . .
H50A C50 H50C 109.5 . .
H50B C50 H50C 109.5 . .
Cl2 C51 Cl1 120.8(5) . .
Cl2 C51 H51A 107.1 . .
Cl1 C51 H51A 107.1 . .
Cl2 C51 H51B 107.1 . .
Cl1 C51 H51B 107.1 . .
H51A C51 H51B 106.8 . .
Cl4 C52 Cl3 121.1(5) . .
Cl4 C52 H52A 107.1 . .
Cl3 C52 H52A 107.1 . .
Cl4 C52 H52B 107.1 . .
Cl3 C52 H52B 107.1 . .
H52A C52 H52B 106.8 . .

loop_
_geom_bond_atom_site_label_1
_geom_bond_atom_site_label_2
_geom_bond_distance
_geom_bond_site_symmetry_2
Fe1 N1 1.771(5) .
Fe1 O5 2.026(4) .
Fe1 O7 2.083(4) .
Fe1 O2 2.084(4) .
Fe1 O2 2.105(4) 2_755
Fe1 O1 2.136(4) .
Fe2 N2 1.776(5) .
Fe2 O8 2.024(4) .
Fe2 O6 2.081(4) 2_755
Fe2 O1 2.091(4) .
Fe2 O1 2.088(4) 2_755
Fe2 O2 2.130(4) .
O1 Fe2 2.088(4) 2_755
O1 H1A 1.0000 .
O2 Fe1 2.105(4) 2_755
O2 H2A 1.0000 .
N1 O3 1.131(7) .
N2 O4 1.127(7) .
O5 C1 1.259(7) .
O6 C1 1.275(7) .
O6 Fe2 2.081(4) 2_755
C1 C2 1.508(8) .
C2 C7 1.406(8) .
C2 C3 1.409(8) .
C3 C4 1.379(8) .
C3 C8 1.513(8) .
C4 C5 1.380(9) .
C4 H4A 0.9500 .
C5 C6 1.383(9) .
C5 H5A 0.9500 .
C6 C7 1.390(9) .
C6 H6A 0.9500 .
C7 C17 1.518(9) .
C8 C9 1.398(8) .
C8 C13 1.410(9) .
C9 C10 1.417(8) .
C9 C14 1.522(9) .
C10 C11 1.395(9) .
C10 H10A 0.9500 .
C11 C12 1.372(9) .
C11 C15 1.515(9) .
C12 C13 1.380(8) .
C12 H12A 0.9500 .
C13 C16 1.486(9) .
C14 H14A 0.9800 .
C14 H14B 0.9800 .
C14 H14C 0.9800 .
C15 H15A 0.9800 .
C15 H15B 0.9800 .
C15 H15C 0.9800 .
C16 H16A 0.9800 .
C16 H16B 0.9800 .
C16 H16C 0.9800 .
C17 C22 1.378(9) .
C17 C18 1.408(9) .
C18 C19 1.411(9) .
C18 C23 1.494(9) .
C19 C20 1.391(10) .
C19 H19A 0.9500 .
C20 C21 1.378(9) .
C20 C24 1.524(9) .
C21 C22 1.382(9) .
C21 H21A 0.9500 .
C22 C25 1.507(9) .
C23 H23A 0.9800 .
C23 H23B 0.9800 .
C23 H23C 0.9800 .
C24 H24A 0.9800 .
C24 H24B 0.9800 .
C24 H24C 0.9800 .
C25 H25A 0.9800 .
C25 H25B 0.9800 .
C25 H25C 0.9800 .
O7 C26 1.271(7) .
O8 C26 1.273(7) .
C26 C27 1.510(8) .
C27 C32 1.404(9) .
C27 C28 1.409(8) .
C28 C29 1.375(8) .
C28 C33 1.502(8) .
C29 C30 1.363(9) .
C29 H29A 0.9500 .
C30 C31 1.383(8) .
C30 H30A 0.9500 .
C31 C32 1.397(8) .
C31 H31A 0.9500 .
C32 C42 1.498(9) .
C33 C38 1.393(8) .
C33 C34 1.417(8) .
C34 C35 1.398(9) .
C34 C39 1.499(8) .
C35 C36 1.403(9) .
C35 H35A 0.9500 .
C36 C37 1.385(9) .
C36 C40 1.519(9) .
C37 C38 1.392(9) .
C37 H37A 0.9500 .
C38 C41 1.526(9) .
C39 H39A 0.9800 .
C39 H39B 0.9800 .
C39 H39C 0.9800 .
C40 H40A 0.9800 .
C40 H40B 0.9800 .
C40 H40C 0.9800 .
C41 H41A 0.9800 .
C41 H41B 0.9800 .
C41 H41C 0.9800 .
C42 C43 1.392(8) .
C42 C47 1.402(9) .
C43 C44 1.396(8) .
C43 C48 1.524(8) .
C44 C45 1.400(9) .
C44 H44A 0.9500 .
C45 C46 1.374(9) .
C45 C49 1.519(8) .
C46 C47 1.399(8) .
C46 H46A 0.9500 .
C47 C50 1.497(8) .
C48 H48A 0.9800 .
C48 H48B 0.9800 .
C48 H48C 0.9800 .
C49 H49A 0.9800 .
C49 H49B 0.9800 .
C49 H49C 0.9800 .
C50 H50A 0.9800 .
C50 H50B 0.9800 .
C50 H50C 0.9800 .
Cl1 C51 1.678(4) .
C51 Cl2 1.671(4) .
C51 H51A 0.9900 .
C51 H51B 0.9900 .
Cl3 C52 1.670(4) .
C52 Cl4 1.668(4) .
C52 H52A 0.9900 .
C52 H52B 0.9900 .

loop_
_geom_torsion_atom_site_label_1
_geom_torsion_atom_site_label_2
_geom_torsion_atom_site_label_3
_geom_torsion_atom_site_label_4
_geom_torsion
_geom_torsion_site_symmetry_1
_geom_torsion_site_symmetry_4
N2 Fe2 O1 Fe2 98.6(2) . 2_755
O8 Fe2 O1 Fe2 -170.22(17) . 2_755
O6 Fe2 O1 Fe2 -42.8(5) 2_755 2_755
O1 Fe2 O1 Fe2 -3.6(2) 2_755 2_755
O2 Fe2 O1 Fe2 -85.83(18) . 2_755
N2 Fe2 O1 Fe1 -160.2(2) . .
O8 Fe2 O1 Fe1 -69.00(17) . .
O6 Fe2 O1 Fe1 58.5(5) 2_755 .
O1 Fe2 O1 Fe1 97.66(13) 2_755 .
O2 Fe2 O1 Fe1 15.39(14) . .
N1 Fe1 O1 Fe2 -168(3) . .
O5 Fe1 O1 Fe2 177.59(18) . .
O7 Fe1 O1 Fe2 74.53(16) . .
O2 Fe1 O1 Fe2 -15.74(14) . .
O2 Fe1 O1 Fe2 -91.52(16) 2_755 .
N1 Fe1 O1 Fe2 -61(3) . 2_755
O5 Fe1 O1 Fe2 -75.15(16) . 2_755
O7 Fe1 O1 Fe2 -178.21(16) . 2_755
O2 Fe1 O1 Fe2 91.51(16) . 2_755
O2 Fe1 O1 Fe2 15.74(13) 2_755 2_755
N1 Fe1 O2 Fe1 92.6(2) . 2_755
O5 Fe1 O2 Fe1 -44.9(5) . 2_755
O7 Fe1 O2 Fe1 -170.86(17) . 2_755
O2 Fe1 O2 Fe1 -3.8(2) 2_755 2_755
O1 Fe1 O2 Fe1 -85.54(17) . 2_755
N1 Fe1 O2 Fe2 -166.4(2) . .
O5 Fe1 O2 Fe2 56.1(5) . .
O7 Fe1 O2 Fe2 -69.85(16) . .
O2 Fe1 O2 Fe2 97.18(13) 2_755 .
O1 Fe1 O2 Fe2 15.47(14) . .
N2 Fe2 O2 Fe1 58(3) . .
O8 Fe2 O2 Fe1 75.88(16) . .
O6 Fe2 O2 Fe1 177.97(18) 2_755 .
O1 Fe2 O2 Fe1 -15.81(14) . .
O1 Fe2 O2 Fe1 -91.49(16) 2_755 .
N2 Fe2 O2 Fe1 166(3) . 2_755
O8 Fe2 O2 Fe1 -176.87(17) . 2_755
O6 Fe2 O2 Fe1 -74.79(16) 2_755 2_755
O1 Fe2 O2 Fe1 91.43(16) . 2_755
O1 Fe2 O2 Fe1 15.75(13) 2_755 2_755
O5 Fe1 N1 O3 15.7(16) . .
O7 Fe1 N1 O3 118.5(16) . .
O2 Fe1 N1 O3 -150.5(15) . .
O2 Fe1 N1 O3 -74.5(16) 2_755 .
O1 Fe1 N1 O3 1(4) . .
O8 Fe2 N2 O4 -11.2(16) . .
O6 Fe2 N2 O4 -113.0(16) 2_755 .
O1 Fe2 N2 O4 79.6(16) . .
O1 Fe2 N2 O4 155.6(15) 2_755 .
O2 Fe2 N2 O4 6(4) . .
N1 Fe1 O5 C1 -137.7(5) . .
O7 Fe1 O5 C1 125.3(5) . .
O2 Fe1 O5 C1 1.3(8) . .
O2 Fe1 O5 C1 -38.0(5) 2_755 .
O1 Fe1 O5 C1 41.3(5) . .
Fe1 O5 C1 O6 11.3(9) . .
Fe1 O5 C1 C2 -166.7(4) . .
Fe2 O6 C1 O5 -23.4(9) 2_755 .
Fe2 O6 C1 C2 154.6(4) 2_755 .
O5 C1 C2 C7 -66.6(8) . .
O6 C1 C2 C7 115.1(7) . .
O5 C1 C2 C3 110.2(6) . .
O6 C1 C2 C3 -68.1(8) . .
C7 C2 C3 C4 -2.4(10) . .
C1 C2 C3 C4 -179.3(6) . .
C7 C2 C3 C8 174.9(6) . .
C1 C2 C3 C8 -2.0(9) . .
C2 C3 C4 C5 0.2(10) . .
C8 C3 C4 C5 -177.1(7) . .
C3 C4 C5 C6 0.8(11) . .
C4 C5 C6 C7 0.5(12) . .
C5 C6 C7 C2 -2.6(11) . .
C5 C6 C7 C17 -179.1(7) . .
C3 C2 C7 C6 3.5(10) . .
C1 C2 C7 C6 -179.8(6) . .
C3 C2 C7 C17 179.8(6) . .
C1 C2 C7 C17 -3.5(10) . .
C4 C3 C8 C9 98.0(8) . .
C2 C3 C8 C9 -79.4(8) . .
C4 C3 C8 C13 -80.5(8) . .
C2 C3 C8 C13 102.2(7) . .
C13 C8 C9 C10 -1.5(10) . .
C3 C8 C9 C10 -179.9(6) . .
C13 C8 C9 C14 176.7(6) . .
C3 C8 C9 C14 -1.7(10) . .
C8 C9 C10 C11 2.6(10) . .
C14 C9 C10 C11 -175.7(6) . .
C9 C10 C11 C12 -2.2(10) . .
C9 C10 C11 C15 178.4(6) . .
C10 C11 C12 C13 0.7(11) . .
C15 C11 C12 C13 -179.9(7) . .
C11 C12 C13 C8 0.3(10) . .
C11 C12 C13 C16 -176.2(6) . .
C9 C8 C13 C12 0.1(10) . .
C3 C8 C13 C12 178.5(6) . .
C9 C8 C13 C16 176.5(6) . .
C3 C8 C13 C16 -5.1(9) . .
C6 C7 C17 C22 78.8(8) . .
C2 C7 C17 C22 -97.5(8) . .
C6 C7 C17 C18 -97.9(8) . .
C2 C7 C17 C18 85.8(8) . .
C22 C17 C18 C19 0.4(9) . .
C7 C17 C18 C19 177.0(6) . .
C22 C17 C18 C23 -177.1(6) . .
C7 C17 C18 C23 -0.5(9) . .
C17 C18 C19 C20 0.0(10) . .
C23 C18 C19 C20 177.6(6) . .
C18 C19 C20 C21 -1.5(11) . .
C18 C19 C20 C24 -179.2(6) . .
C19 C20 C21 C22 2.7(11) . .
C24 C20 C21 C22 -179.6(7) . .
C18 C17 C22 C21 0.8(10) . .
C7 C17 C22 C21 -175.8(6) . .
C18 C17 C22 C25 177.5(6) . .
C7 C17 C22 C25 0.9(9) . .
C20 C21 C22 C17 -2.4(10) . .
C20 C21 C22 C25 -179.2(6) . .
N1 Fe1 O7 C26 126.9(5) . .
O5 Fe1 O7 C26 -140.1(5) . .
O2 Fe1 O7 C26 22.9(5) . .
O2 Fe1 O7 C26 -14.7(8) 2_755 .
O1 Fe1 O7 C26 -56.7(5) . .
N2 Fe2 O8 C26 135.4(5) . .
O6 Fe2 O8 C26 -127.5(5) 2_755 .
O1 Fe2 O8 C26 36.2(5) . .
O1 Fe2 O8 C26 -4.3(8) 2_755 .
O2 Fe2 O8 C26 -43.3(5) . .
Fe1 O7 C26 O8 21.3(9) . .
Fe1 O7 C26 C27 -155.0(4) . .
Fe2 O8 C26 O7 -8.1(9) . .
Fe2 O8 C26 C27 168.3(4) . .
O7 C26 C27 C32 -114.8(7) . .
O8 C26 C27 C32 68.6(8) . .
O7 C26 C27 C28 69.3(7) . .
O8 C26 C27 C28 -107.3(6) . .
C32 C27 C28 C29 3.2(9) . .
C26 C27 C28 C29 179.1(5) . .
C32 C27 C28 C33 -175.0(6) . .
C26 C27 C28 C33 0.9(8) . .
C27 C28 C29 C30 -0.1(9) . .
C33 C28 C29 C30 178.1(6) . .
C28 C29 C30 C31 -1.8(10) . .
C29 C30 C31 C32 0.7(10) . .
C30 C31 C32 C27 2.3(9) . .
C30 C31 C32 C42 179.9(6) . .
C28 C27 C32 C31 -4.2(9) . .
C26 C27 C32 C31 -179.9(6) . .
C28 C27 C32 C42 178.3(6) . .
C26 C27 C32 C42 2.6(9) . .
C29 C28 C33 C38 -97.0(8) . .
C27 C28 C33 C38 81.2(7) . .
C29 C28 C33 C34 81.0(8) . .
C27 C28 C33 C34 -100.8(7) . .
C38 C33 C34 C35 -0.1(9) . .
C28 C33 C34 C35 -178.1(6) . .
C38 C33 C34 C39 -175.3(6) . .
C28 C33 C34 C39 6.7(9) . .
C33 C34 C35 C36 -1.5(9) . .
C39 C34 C35 C36 173.8(6) . .
C34 C35 C36 C37 1.0(10) . .
C34 C35 C36 C40 -179.9(6) . .
C35 C36 C37 C38 1.0(10) . .
C40 C36 C37 C38 -178.0(7) . .
C36 C37 C38 C33 -2.5(10) . .
C36 C37 C38 C41 176.7(6) . .
C34 C33 C38 C37 2.0(9) . .
C28 C33 C38 C37 -180.0(6) . .
C34 C33 C38 C41 -177.2(6) . .
C28 C33 C38 C41 0.8(9) . .
C31 C32 C42 C43 -79.5(8) . .
C27 C32 C42 C43 98.0(8) . .
C31 C32 C42 C47 96.7(7) . .
C27 C32 C42 C47 -85.9(8) . .
C47 C42 C43 C44 1.5(10) . .
C32 C42 C43 C44 177.6(6) . .
C47 C42 C43 C48 -176.5(6) . .
C32 C42 C43 C48 -0.4(9) . .
C42 C43 C44 C45 1.3(10) . .
C48 C43 C44 C45 179.4(6) . .
C43 C44 C45 C46 -2.3(10) . .
C43 C44 C45 C49 178.1(6) . .
C44 C45 C46 C47 0.3(10) . .
C49 C45 C46 C47 180.0(6) . .
C45 C46 C47 C42 2.5(10) . .
C45 C46 C47 C50 -175.0(6) . .
C43 C42 C47 C46 -3.4(10) . .
C32 C42 C47 C46 -179.5(6) . .
C43 C42 C47 C50 174.0(6) . .
C32 C42 C47 C50 -2.1(10) . .
